data_7714952
loop_
_publ_author_name
'Chen, Man-Ting'
'Zhao, Hai-Xia'
'Long, La-Sheng'
'Zheng, Lan-Sun'

_publ_section_title
;
 Single-molecule magnet behavior in heterometallic decanuclear
 [Ln<sub>2</sub>Fe<sub>8</sub>] (Ln = Y, Dy, Ho, Tb, Gd) coordination
 clusters.
;
_journal_issue 7
_journal_name_full 'Dalton transactions (Cambridge, England : 2003)'
_journal_page_first 3097
_journal_page_last 3103
_journal_paper_doi 10.1039/d3dt03832g
_journal_volume 53
_journal_year 2024
_chemical_formula_moiety 'C61 H80 Dy2 Fe8 N10 O26, 6(Cl O4)'
_chemical_formula_sum 'C61 H80 Cl6 Dy2 Fe8 N10 O50'
_chemical_formula_weight 2737.85
_space_group_crystal_system monoclinic
_space_group_IT_number 14
_space_group_name_Hall '-P 2yn'
_space_group_name_H-M_alt 'P 1 21/n 1'
_atom_sites_solution_hydrogens mixed
_audit_creation_date 2022-07-28
_audit_creation_method
;
Olex2 1.5
(compiled 2022.04.07 svn.rca3783a0 for OlexSys, GUI svn.r6498)
;
_audit_update_record
;
2022-08-10 deposited with the CCDC.	2024-01-08 downloaded from the CCDC.
;
_cell_angle_alpha 90
_cell_angle_beta 91.624(2)
_cell_angle_gamma 90
_cell_formula_units_Z 2
_cell_length_a 13.6830(4)
_cell_length_b 13.4980(3)
_cell_length_c 27.6595(5)
_cell_measurement_reflns_used 11956
_cell_measurement_temperature 100.00(10)
_cell_measurement_theta_max 70.0550
_cell_measurement_theta_min 3.5840
_cell_volume 5106.5(2)
_computing_cell_refinement 'CrysAlisPro 1.171.41.119a (Rigaku OD, 2021)'
_computing_data_collection 'CrysAlisPro 1.171.41.119a (Rigaku OD, 2021)'
_computing_data_reduction 'CrysAlisPro 1.171.41.119a (Rigaku OD, 2021)'
_computing_molecular_graphics 'Olex2 1.5 (Dolomanov et al., 2009)'
_computing_publication_material 'Olex2 1.5 (Dolomanov et al., 2009)'
_computing_structure_refinement 'SHELXL 2018/3 (Sheldrick, 2015)'
_computing_structure_solution 'SHELXT 2014/5 (Sheldrick, 2014)'
_diffrn_ambient_environment N~2~
_diffrn_ambient_temperature 100.00(10)
_diffrn_detector 'Hybrid Pixel Array Detector'
_diffrn_detector_area_resol_mean 10.0000
_diffrn_detector_type HyPix
_diffrn_measured_fraction_theta_full 0.993
_diffrn_measured_fraction_theta_max 0.961
_diffrn_measurement_details
;
List of Runs (angles in degrees, time in seconds):

  # Type    Start    End  Width  t~exp~   \w     \q     \k     \f   Frames
#--------------------------------------------------------------------------
  1  \w     79.00 106.00   0.50    1.08    --   92.20 125.00-180.00   54
  2  \w    117.00 164.00   0.50    1.08    --   92.20 125.00-180.00   94
  3  \w    138.00 164.00   0.50    1.08    --   92.20  57.00 -26.00   52
  4  \w     92.00 160.00   0.50    1.08    --   92.20  57.00 -90.00  136
  5  \w    -57.00 -22.00   0.50    0.27    --   -1.25 -57.00-168.00   70
  6  \w   -167.00 -97.00   0.50    1.08    --  -94.70 -57.00-168.00  140
  7  \w   -117.00 -91.00   0.50    1.08    --  -94.70 -38.00  60.00   52
  8  \w   -166.00-123.00   0.50    1.08    --  -94.70 -38.00  60.00   86
  9  \w   -162.00-137.00   0.50    1.08    --  -94.70 -19.00  60.00   50
 10  \w   -120.00 -84.00   0.50    1.08    --  -94.70 -19.00  60.00   72
 11  \w   -141.00 -87.00   0.50    1.08    --  -94.70 -99.00 -60.00  108
 12  \w   -124.00 -99.00   0.50    1.08    --  -94.70 -99.00 -30.00   50
 13  \w    -17.00  23.00   0.50    0.27    --   -1.25 -99.00-120.00   80
 14  \w      0.00  30.00   0.50    0.27    --   -1.25 -99.00  90.00   60
 15  \w    -15.00  70.00   0.50    0.27    --   -1.25  57.00 -26.00  170
 16  \w    -60.00 -22.00   0.50    1.08    --  -94.70  57.00  30.00   76
 17  \w    -63.00 -24.00   0.50    1.08    --  -94.70  57.00 -26.00   78
 18  \w    -60.00 -33.00   0.50    1.08    --  -94.70  57.00 -60.00   54
 19  \w     21.00  68.00   0.50    1.08    --   92.20 -57.00-168.00   94
 20  \w     24.00  50.00   0.50    1.08    --   92.20 -57.00-120.00   52
 21  \w     20.00  55.00   0.50    1.08    --   92.20 -57.00   0.00   70
 22  \w     20.00  67.00   0.50    1.08    --   92.20 -57.00 150.00   94
 23  \w     21.00  68.00   0.50    1.08    --   92.20 -57.00  90.00   94
;
_diffrn_measurement_device 'four-circle diffractometer'
_diffrn_measurement_device_type 'XtaLAB Synergy R, DW system, HyPix'
_diffrn_measurement_method '\w scans'
_diffrn_orient_matrix_type 'CrysAlisPro convention (1999,Acta A55,543-557)'
_diffrn_orient_matrix_UB_11 -0.1119132000
_diffrn_orient_matrix_UB_12 -0.0103266000
_diffrn_orient_matrix_UB_13 -0.0050734000
_diffrn_orient_matrix_UB_21 0.0119929000
_diffrn_orient_matrix_UB_22 -0.0769714000
_diffrn_orient_matrix_UB_23 -0.0404957000
_diffrn_orient_matrix_UB_31 0.0024919000
_diffrn_orient_matrix_UB_32 -0.0837576000
_diffrn_orient_matrix_UB_33 0.0379092000
_diffrn_radiation_monochromator mirror
_diffrn_radiation_probe x-ray
_diffrn_radiation_type 'Cu K\a'
_diffrn_radiation_wavelength 1.54184
_diffrn_reflns_av_R_equivalents 0.0517
_diffrn_reflns_av_unetI/netI 0.0466
_diffrn_reflns_Laue_measured_fraction_full 0.993
_diffrn_reflns_Laue_measured_fraction_max 0.961
_diffrn_reflns_limit_h_max 16
_diffrn_reflns_limit_h_min -16
_diffrn_reflns_limit_k_max 15
_diffrn_reflns_limit_k_min -16
_diffrn_reflns_limit_l_max 33
_diffrn_reflns_limit_l_min -33
_diffrn_reflns_number 31379
_diffrn_reflns_point_group_measured_fraction_full 0.993
_diffrn_reflns_point_group_measured_fraction_max 0.961
_diffrn_reflns_theta_full 67.684
_diffrn_reflns_theta_max 71.574
_diffrn_reflns_theta_min 3.197
_diffrn_source 'Rotating-anode X-ray tube'
_diffrn_source_type 'Rigaku (Cu) X-ray Source'
_exptl_absorpt_coefficient_mu 18.773
_exptl_absorpt_correction_T_max 1.00000
_exptl_absorpt_correction_T_min 0.16006
_exptl_absorpt_correction_type multi-scan
_exptl_absorpt_process_details
;
CrysAlisPro 1.171.41.119a (Rigaku Oxford Diffraction, 2021)
Empirical absorption correction using spherical harmonics,
implemented in SCALE3 ABSPACK scaling algorithm.
;
_exptl_crystal_colour brown
_exptl_crystal_colour_primary brown
_exptl_crystal_density_diffrn 1.781
_exptl_crystal_description block
_exptl_crystal_F_000 2716
_exptl_crystal_size_max 0.3
_exptl_crystal_size_mid 0.2
_exptl_crystal_size_min 0.1
_refine_diff_density_max 2.287
_refine_diff_density_min -0.803
_refine_diff_density_rms 0.140
_refine_ls_extinction_method none
_refine_ls_goodness_of_fit_ref 1.031
_refine_ls_hydrogen_treatment constr
_refine_ls_matrix_type full
_refine_ls_number_parameters 719
_refine_ls_number_reflns 9593
_refine_ls_number_restraints 347
_refine_ls_restrained_S_all 1.031
_refine_ls_R_factor_all 0.0908
_refine_ls_R_factor_gt 0.0701
_refine_ls_shift/su_max 0.001
_refine_ls_shift/su_mean 0.000
_refine_ls_structure_factor_coef Fsqd
_refine_ls_weighting_details 'w=1/[\s^2^(Fo^2^)+(0.1489P)^2^] where P=(Fo^2^+2Fc^2^)/3'
_refine_ls_weighting_scheme calc
_refine_ls_wR_factor_gt 0.1942
_refine_ls_wR_factor_ref 0.2118
_reflns_Friedel_coverage 0.000
_reflns_number_gt 6806
_reflns_number_total 9593
_reflns_threshold_expression 'I > 2\s(I)'
_cod_data_source_file d3dt03832g2.cif
_cod_data_source_block Dy2Fe8
_cod_depositor_comments 'Adding full bibliography for 7714948--7714952.cif.'
_cod_database_code 7714952
_shelx_shelxl_version_number 2018/3
_chemical_oxdiff_usercomment 2205181116
_shelx_space_group_comment
;
The symmetry employed for this shelxl refinement is uniquely defined
by the following loop, which should always be used as a source of
symmetry information in preference to the above space-group names.
They are only intended as comments.
;
_shelx_estimated_absorpt_t_max 0.255
_shelx_estimated_absorpt_t_min 0.071
_olex2_refinement_description
;
1. Fixed Uiso
 At 1.2 times of:
  All C(H) groups, H37 of O37, H38 of O38, All C(H,H) groups
 At 1.5 times of:
  All C(H,H,H) groups, H14A of O14A, All O(H,H) groups
2. Restrained distances
 H10A-H22A
 2.22 with sigma of 0.01
 Cl2-O5 \\sim Cl3-O13
 with sigma of 0.02
 Cl2-O11 \\sim Cl3-O27
 with sigma of 0.02
 Cl2-O23 \\sim Cl3-O7
 with sigma of 0.02
 Cl2-O3 \\sim Cl3-O25
 with sigma of 0.02
 O5-O11 \\sim O13-O27
 with sigma of 0.04
 O5-O23 \\sim O13-O7
 with sigma of 0.04
 O5-O3 \\sim O13-O25
 with sigma of 0.04
 O11-O23 \\sim O27-O7
 with sigma of 0.04
 O11-O3 \\sim O27-O25
 with sigma of 0.04
 O23-O3 \\sim O7-O25
 with sigma of 0.04
3. Uiso/Uaniso restraints and constraints
O28 \\sim C24 \\sim C26 \\sim C28 \\sim C29 \\sim O14B \\sim N2 \\sim C20 \\sim
C22 \\sim C15 \\sim N5 \\sim C35 \\sim C31 \\sim C17 \\sim C33 \\sim C2: within
2A with sigma of 0.01 and sigma for terminal atoms of 0.02 within 2A
Cl3 \\sim O13 \\sim O7 \\sim O25 \\sim O27 \\sim O3 \\sim Cl2 \\sim O5 \\sim
O11 \\sim O23: within 2A with sigma of 0.01 and sigma for terminal atoms of
0.02 within 2A
4. Others
 Sof(O25)=Sof(Cl3)=Sof(O13)=Sof(O27)=Sof(O7)=1-FVAR(1)
 Sof(Cl2)=Sof(O5)=Sof(O11)=Sof(O23)=Sof(O3)=FVAR(1)
 Fixed Sof: O14B(0.5) N2(0.5) C20(0.5) H20(0.5) C22(0.5) H22(0.5) C24(0.5)
 H24(0.5) C26(0.5) H26(0.5) C28(0.5) C29(0.5) H29C(0.5) H29D(0.5) C15(0.5)
 H15A(0.5) H15B(0.5) N5(0.5) C31(0.5) C2(0.5) H2(0.5) C33(0.5) H33(0.5)
 C17(0.5) H17(0.5) C35(0.5) H35(0.5) O14A(0.5) H14A(0.5) C37(0.5) H37A(0.5)
 H37B(0.5) H37C(0.5)
5.a Rotating group:
 O16(H16A,H16B), O22(H22A,H22B), O29(H29A,H29B)
5.b Ternary CH refined with riding coordinates:
 O14A(H14A)
5.c Secondary CH2 refined with riding coordinates:
 C1(H1A,H1B), C6(H6A,H6B), C10(H10A,H10B), C21(H21A,H21B), C29(H29C,H29D),
 C15(H15A,H15B)
5.d Me refined with riding coordinates:
 C37(H37A,H37B,H37C)
5.e Aromatic/amide H refined with riding coordinates:
 O38(H38), O37(H37), C14(H14), C16(H16), C18(H18), C20(H20), C22(H22),
 C24(H24), C26(H26), C30(H30), C32(H32), C34(H34), C36(H36), C9(H9), C19(H19),
 C11(H11), C23(H23), C3(H3), C25(H25), C13(H13), C27(H27), C7(H7), C2(H2),
 C33(H33), C17(H17), C35(H35)
5.f Fitted hexagon refined as free rotating group:
 N2(C20,C22,C24,C26,C28), N5(C31,C2,C33,C17,C35)
;
_platon_squeeze_void_probe_radius 1.20
_olex2_submission_special_instructions 'No special instructions were received'
_oxdiff_exptl_absorpt_empirical_details
;
Empirical correction (ABSPACK) includes:
- Absorption correction using spherical harmonics
- Frame scaling
;
_oxdiff_exptl_absorpt_empirical_full_max 3.488
_oxdiff_exptl_absorpt_empirical_full_min 0.552

loop_
_space_group_symop_operation_xyz
'x, y, z'
'-x+1/2, y+1/2, -z+1/2'
'-x, -y, -z'
'x-1/2, -y-1/2, z-1/2'

loop_
_atom_site_label
_atom_site_type_symbol
_atom_site_fract_x
_atom_site_fract_y
_atom_site_fract_z
_atom_site_U_iso_or_equiv
_atom_site_adp_type
_atom_site_occupancy
_atom_site_site_symmetry_order
_atom_site_calc_flag
_atom_site_refinement_flags_posn
_atom_site_refinement_flags_adp
_atom_site_refinement_flags_occupancy
_atom_site_disorder_assembly
_atom_site_disorder_group
Dy1 Dy 0.55376(4) 0.34040(3) 0.42047(2) 0.06133(18) Uani 1 1 d . . . . .
Fe1 Fe 0.59078(9) 0.58896(8) 0.40797(3) 0.0577(3) Uani 1 1 d . . . . .
Fe4 Fe 0.39645(8) 0.48985(8) 0.48608(3) 0.0557(3) Uani 1 1 d . . . . .
Fe2 Fe 0.30671(10) 0.35509(8) 0.40694(4) 0.0642(3) Uani 1 1 d . . . . .
Fe3 Fe 0.67307(10) 0.73070(9) 0.49271(4) 0.0670(3) Uani 1 1 d . . . . .
Cl1 Cl 0.45280(16) 0.35800(15) 0.23579(6) 0.0716(5) Uani 1 1 d . . . . .
Cl4 Cl 0.57427(19) -0.01447(15) 0.33117(6) 0.0786(6) Uani 1 1 d . . . . .
Cl2 Cl 0.8519(12) 0.1932(12) 0.5323(5) 0.136(3) Uani 0.656(10) 1 d D U P A 1
O1 O 0.5183(4) 0.5101(3) 0.45206(15) 0.0559(11) Uani 1 1 d . . . . .
O4 O 0.5956(4) 0.6549(3) 0.53814(16) 0.0580(11) Uani 1 1 d . . . . .
O6 O 0.6269(4) 0.4638(4) 0.37719(16) 0.0632(12) Uani 1 1 d . . . . .
O8 O 0.2964(4) 0.4906(4) 0.43381(16) 0.0636(12) Uani 1 1 d . . . . .
O38 O 0.3681(4) 0.6249(4) 0.50596(16) 0.0631(12) Uani 1 1 d . . . . .
H38 H 0.328075 0.670188 0.488082 0.076 Uiso 1 1 calc R U . . .
O12 O 0.5792(4) 0.7232(4) 0.43594(16) 0.0618(12) Uani 1 1 d . . . . .
O14B O 0.694(2) 0.588(2) 0.4627(9) 0.081(6) Uani 0.5 1 d . U P B 2
O16 O 0.5182(5) 0.1725(3) 0.4365(2) 0.0747(15) Uani 1 1 d . . . . .
H16A H 0.536675 0.134257 0.412170 0.112 Uiso 1 1 d R U . . .
H16B H 0.453880 0.163534 0.436901 0.112 Uiso 1 1 d R U . . .
O37 O 0.4217(4) 0.3657(4) 0.36798(17) 0.0691(13) Uani 1 1 d . . . . .
H37 H 0.423398 0.378707 0.334252 0.083 Uiso 1 1 calc R U . . .
O20 O 0.3764(5) 0.4011(5) 0.2616(2) 0.0905(18) Uani 1 1 d . . . . .
O22 O 0.5896(4) 0.2590(4) 0.34479(18) 0.0743(15) Uani 1 1 d . . . . .
H22A H 0.660392 0.264922 0.332864 0.111 Uiso 1 1 d DR U . . .
H22B H 0.555276 0.286968 0.314063 0.111 Uiso 1 1 d R U . . .
O24 O 0.5430(5) 0.0644(4) 0.3015(2) 0.0868(17) Uani 1 1 d . . . . .
O26 O 0.2168(4) 0.2972(5) 0.45646(19) 0.0805(16) Uani 1 1 d . . . . .
O28 O 0.6354(5) 0.8582(4) 0.51346(19) 0.0778(15) Uani 1 1 d . U . . .
N1 N 0.4695(5) 0.6464(4) 0.3683(2) 0.0622(15) Uani 1 1 d . . . . .
N4 N 0.6850(5) 0.6371(5) 0.3516(2) 0.0652(15) Uani 1 1 d . . . . .
O29 O 0.7180(5) 0.2686(4) 0.4209(2) 0.0862(17) Uani 1 1 d . . . . .
H29A H 0.722226 0.214016 0.399910 0.129 Uiso 1 1 d R U . . .
H29B H 0.736359 0.239285 0.450770 0.129 Uiso 1 1 d R U . . .
O15 O 0.5309(6) -0.1059(4) 0.3160(2) 0.095(2) Uani 1 1 d . . . . .
N6 N 0.1995(5) 0.4256(5) 0.3591(2) 0.0695(16) Uani 1 1 d . . . . .
N3 N 0.2728(6) 0.2113(5) 0.3768(2) 0.080(2) Uani 1 1 d . . . . .
C1 C 0.2229(6) 0.5574(6) 0.4172(3) 0.071(2) Uani 1 1 d . . . . .
H1A H 0.252315 0.622958 0.410877 0.086 Uiso 1 1 calc R U . . .
H1B H 0.173435 0.565702 0.442349 0.086 Uiso 1 1 calc R U . . .
O2 O 0.4209(6) 0.3357(6) 0.1889(2) 0.114(3) Uani 1 1 d . . . . .
C4 C 0.7248(6) 0.5629(6) 0.3260(3) 0.0674(19) Uani 1 1 d . . . . .
O17 O 0.4716(7) 0.2617(6) 0.2586(3) 0.131(3) Uani 1 1 d . . . . .
C6 C 0.4921(6) 0.7765(5) 0.4270(3) 0.068(2) Uani 1 1 d . . . . .
H6A H 0.507962 0.846697 0.420372 0.082 Uiso 1 1 calc R U . . .
H6B H 0.451620 0.774362 0.456073 0.082 Uiso 1 1 calc R U . . .
C8 C 0.1752(7) 0.5181(7) 0.3718(3) 0.073(2) Uani 1 1 d . . . . .
O9 O 0.5570(9) 0.0041(5) 0.3797(2) 0.139(4) Uani 1 1 d . . . . .
C10 C 0.6949(6) 0.4602(6) 0.3414(3) 0.069(2) Uani 1 1 d . . . . .
H10A H 0.666968 0.424075 0.313049 0.083 Uiso 1 1 calc DR U . . .
H10B H 0.753351 0.423462 0.353361 0.083 Uiso 1 1 calc R U . . .
O19 O 0.5375(6) 0.4073(8) 0.2427(4) 0.162(4) Uani 1 1 d . . . . .
C12 C 0.4347(6) 0.7341(6) 0.3845(3) 0.0674(19) Uani 1 1 d . . . . .
O5 O 0.7486(13) 0.1986(13) 0.5229(7) 0.130(5) Uani 0.656(10) 1 d D U P A 1
O21 O 0.6777(7) -0.0231(7) 0.3272(4) 0.142(3) Uani 1 1 d . . . . .
C14 C 0.7885(7) 0.5832(7) 0.2888(3) 0.083(2) Uani 1 1 d . . . . .
H14 H 0.817707 0.530600 0.271577 0.100 Uiso 1 1 calc R U . . .
C16 C 0.7685(7) 0.7530(7) 0.3028(3) 0.078(2) Uani 1 1 d . . . . .
H16 H 0.783092 0.819870 0.295190 0.093 Uiso 1 1 calc R U . . .
C18 C 0.7064(6) 0.7317(7) 0.3397(3) 0.072(2) Uani 1 1 d . . . . .
H18 H 0.678105 0.784493 0.357199 0.086 Uiso 1 1 calc R U . . .
N2 N 0.7796(7) 0.8184(7) 0.4535(3) 0.065(2) Uani 0.5 1 d G U P B 1
C20 C 0.8540(9) 0.7877(7) 0.4238(4) 0.087(2) Uani 0.5 1 d G U P B 1
H20 H 0.868332 0.719178 0.420750 0.105 Uiso 0.5 1 calc R U P B 1
C22 C 0.9074(8) 0.8573(9) 0.3986(4) 0.096(3) Uani 0.5 1 d G U P B 1
H22 H 0.958300 0.836277 0.378281 0.115 Uiso 0.5 1 calc R U P B 1
C24 C 0.8864(8) 0.9576(8) 0.4031(4) 0.088(3) Uani 0.5 1 d G U P B 1
H24 H 0.922974 1.005095 0.385837 0.106 Uiso 0.5 1 calc R U P B 1
C26 C 0.8120(8) 0.9883(6) 0.4328(4) 0.077(3) Uani 0.5 1 d G U P B 1
H26 H 0.797680 1.056815 0.435863 0.093 Uiso 0.5 1 calc R U P B 1
C28 C 0.7586(7) 0.9187(7) 0.4580(3) 0.067(3) Uani 0.5 1 d G U P B 1
C30 C 0.1102(7) 0.5754(7) 0.3444(3) 0.084(2) Uani 1 1 d . . . . .
H30 H 0.093728 0.640711 0.354046 0.100 Uiso 1 1 calc R U . . .
C32 C 0.0704(7) 0.5342(8) 0.3027(3) 0.090(3) Uani 1 1 d . . . . .
H32 H 0.025620 0.571921 0.283264 0.108 Uiso 1 1 calc R U . . .
C34 C 0.4254(6) 0.6047(6) 0.3291(3) 0.072(2) Uani 1 1 d . . . . .
H34 H 0.450715 0.544344 0.316969 0.087 Uiso 1 1 calc R U . . .
C36 C 0.8084(7) 0.6788(7) 0.2774(3) 0.084(3) Uani 1 1 d . . . . .
H36 H 0.850491 0.693332 0.251636 0.101 Uiso 1 1 calc R U . . .
C9 C 0.3180(9) 0.1650(7) 0.3414(4) 0.095(3) Uani 1 1 d . . . . .
H9 H 0.371000 0.197289 0.326538 0.114 Uiso 1 1 calc R U . . .
C19 C 0.3109(8) 0.7363(8) 0.3239(4) 0.095(3) Uani 1 1 d . . . . .
H19 H 0.255143 0.766741 0.309010 0.114 Uiso 1 1 calc R U . . .
C5 C 0.2000(9) 0.1656(7) 0.3990(4) 0.093(3) Uani 1 1 d . . . . .
C21 C 0.1507(8) 0.2220(8) 0.4395(3) 0.101(3) Uani 1 1 d . . . . .
H21A H 0.088936 0.252234 0.427269 0.121 Uiso 1 1 calc R U . . .
H21B H 0.135382 0.176192 0.466243 0.121 Uiso 1 1 calc R U . . .
C11 C 0.3569(7) 0.7799(7) 0.3624(3) 0.085(2) Uani 1 1 d . . . . .
H11 H 0.334949 0.842198 0.373885 0.102 Uiso 1 1 calc R U . . .
C23 C 0.1602(6) 0.3889(7) 0.3184(3) 0.075(2) Uani 1 1 d . . . . .
H23 H 0.178126 0.323970 0.308810 0.090 Uiso 1 1 calc R U . . .
C3 C 0.3460(8) 0.6458(7) 0.3062(3) 0.086(3) Uani 1 1 d . . . . .
H3 H 0.315193 0.614376 0.279024 0.103 Uiso 1 1 calc R U . . .
C25 C 0.0935(7) 0.4422(8) 0.2889(3) 0.087(3) Uani 1 1 d . . . . .
H25 H 0.065730 0.413884 0.260239 0.104 Uiso 1 1 calc R U . . .
C13 C 0.2167(12) 0.0248(9) 0.3467(6) 0.131(6) Uani 1 1 d . . . . .
H13 H 0.196935 -0.039097 0.335848 0.157 Uiso 1 1 calc R U . . .
C27 C 0.2906(11) 0.0705(8) 0.3251(5) 0.113(4) Uani 1 1 d . . . . .
H27 H 0.323647 0.039494 0.299449 0.136 Uiso 1 1 calc R U . . .
C7 C 0.1675(9) 0.0693(9) 0.3852(5) 0.116(4) Uani 1 1 d . . . . .
H7 H 0.115703 0.036903 0.400940 0.139 Uiso 1 1 calc R U . . .
C29 C 0.6881(19) 0.944(2) 0.4880(9) 0.074(4) Uani 0.5 1 d . U P B 1
H29C H 0.638411 0.983168 0.469397 0.089 Uiso 0.5 1 calc R U P B 1
H29D H 0.716779 0.988538 0.513138 0.089 Uiso 0.5 1 calc R U P B 1
O11 O 0.8595(11) 0.2041(13) 0.5828(4) 0.142(4) Uani 0.656(10) 1 d D U P A 1
O23 O 0.8925(12) 0.0962(11) 0.5186(6) 0.144(4) Uani 0.656(10) 1 d D U P A 1
O3 O 0.9013(14) 0.2744(14) 0.5080(6) 0.171(4) Uani 0.656(10) 1 d D U P A 1
C15 C 0.7941(14) 0.5629(17) 0.4571(6) 0.089(4) Uani 0.5 1 d . U P B 2
H15A H 0.802959 0.510621 0.432520 0.107 Uiso 0.5 1 calc R U P B 2
H15B H 0.826977 0.543606 0.488021 0.107 Uiso 0.5 1 calc R U P B 2
N5 N 0.7780(8) 0.7615(10) 0.4496(4) 0.094(3) Uani 0.5 1 d G U P B 2
C31 C 0.8294(10) 0.6766(8) 0.4376(5) 0.101(3) Uani 0.5 1 d G U P B 2
C2 C 0.9133(10) 0.6839(10) 0.4107(5) 0.108(3) Uani 0.5 1 d G U P B 2
H2 H 0.948421 0.625862 0.402495 0.129 Uiso 0.5 1 calc R U P B 2
C33 C 0.9457(9) 0.7762(12) 0.3956(5) 0.105(3) Uani 0.5 1 d G U P B 2
H33 H 1.002999 0.781202 0.377144 0.126 Uiso 0.5 1 calc R U P B 2
C17 C 0.8943(11) 0.8611(9) 0.4075(5) 0.099(3) Uani 0.5 1 d G U P B 2
H17 H 0.916426 0.924210 0.397237 0.119 Uiso 0.5 1 calc R U P B 2
C35 C 0.8104(10) 0.8538(9) 0.4345(5) 0.091(2) Uani 0.5 1 d G U P B 2
H35 H 0.775274 0.911878 0.442683 0.109 Uiso 0.5 1 calc R U P B 2
O25 O 0.770(2) 0.228(3) 0.5143(14) 0.140(6) Uani 0.344(10) 1 d D U P A 2
Cl3 Cl 0.870(2) 0.199(2) 0.5280(10) 0.139(4) Uani 0.344(10) 1 d D U P A 2
O13 O 0.923(2) 0.174(2) 0.4852(10) 0.157(6) Uani 0.344(10) 1 d D U P A 2
O27 O 0.871(2) 0.1080(19) 0.5532(11) 0.144(5) Uani 0.344(10) 1 d D U P A 2
O7 O 0.924(2) 0.2789(19) 0.5541(10) 0.151(5) Uani 0.344(10) 1 d D U P A 2
O14A O 0.6979(17) 0.5887(11) 0.4634(7) 0.051(5) Uani 0.5 1 d . . P B 1
H14A H 0.765716 0.564906 0.457494 0.076 Uiso 0.5 1 calc R U P B 1
C37 C 0.645(2) 0.947(2) 0.4981(9) 0.118(13) Uani 0.5 1 d . . P B 2
H37A H 0.613504 0.992518 0.520397 0.177 Uiso 0.5 1 calc R U P B 2
H37B H 0.714278 0.962869 0.496218 0.177 Uiso 0.5 1 calc R U P B 2
H37C H 0.613400 0.952513 0.465930 0.177 Uiso 0.5 1 calc R U P B 2

loop_
_atom_site_aniso_label
_atom_site_aniso_U_11
_atom_site_aniso_U_22
_atom_site_aniso_U_33
_atom_site_aniso_U_23
_atom_site_aniso_U_13
_atom_site_aniso_U_12
Dy1 0.0925(3) 0.0481(3) 0.0432(2) -0.00215(16) -0.0022(2) 0.0084(2)
Fe1 0.0845(7) 0.0499(6) 0.0386(5) 0.0027(4) -0.0013(5) 0.0028(5)
Fe4 0.0811(7) 0.0468(6) 0.0388(5) 0.0011(4) -0.0027(4) 0.0032(5)
Fe2 0.0934(8) 0.0555(7) 0.0430(5) -0.0003(4) -0.0094(5) -0.0008(5)
Fe3 0.1022(9) 0.0534(7) 0.0450(5) 0.0022(4) -0.0043(5) -0.0091(6)
Cl1 0.0922(13) 0.0753(12) 0.0468(8) -0.0065(8) -0.0076(8) 0.0182(10)
Cl4 0.1212(17) 0.0596(11) 0.0541(9) 0.0034(8) -0.0094(10) 0.0124(11)
Cl2 0.188(7) 0.117(4) 0.101(4) -0.008(3) -0.048(4) 0.050(4)
O1 0.084(3) 0.041(2) 0.042(2) -0.0011(18) -0.003(2) 0.002(2)
O4 0.084(3) 0.049(3) 0.041(2) 0.0020(18) 0.003(2) 0.005(2)
O6 0.088(3) 0.057(3) 0.045(2) -0.004(2) 0.004(2) 0.005(2)
O8 0.086(3) 0.060(3) 0.044(2) 0.000(2) -0.005(2) 0.006(2)
O38 0.094(4) 0.051(3) 0.044(2) -0.004(2) -0.011(2) 0.009(2)
O12 0.085(3) 0.052(3) 0.048(2) 0.007(2) 0.001(2) 0.001(2)
O14B 0.076(11) 0.124(12) 0.046(9) 0.011(8) 0.025(7) 0.009(9)
O16 0.104(4) 0.047(3) 0.073(3) -0.004(2) 0.009(3) 0.010(3)
O37 0.103(4) 0.056(3) 0.048(3) -0.003(2) -0.007(3) 0.007(3)
O20 0.115(5) 0.091(5) 0.065(3) -0.009(3) 0.006(3) 0.022(4)
O22 0.108(4) 0.063(3) 0.052(3) -0.012(2) -0.003(3) 0.012(3)
O24 0.120(5) 0.067(4) 0.072(3) 0.021(3) -0.013(3) 0.000(3)
O26 0.102(4) 0.081(4) 0.058(3) 0.009(3) -0.014(3) -0.019(3)
O28 0.124(5) 0.054(3) 0.056(3) -0.002(2) 0.000(3) -0.011(3)
N1 0.087(4) 0.055(4) 0.045(3) 0.007(2) -0.001(3) 0.001(3)
N4 0.084(4) 0.063(4) 0.048(3) 0.006(3) 0.001(3) 0.002(3)
O29 0.110(4) 0.080(4) 0.068(3) -0.004(3) -0.002(3) 0.035(3)
O15 0.151(6) 0.065(4) 0.068(3) -0.006(3) -0.029(4) 0.024(4)
N6 0.090(4) 0.068(4) 0.050(3) 0.010(3) -0.012(3) -0.010(3)
N3 0.123(6) 0.057(4) 0.057(4) 0.000(3) -0.026(4) -0.005(4)
C1 0.089(5) 0.066(5) 0.058(4) -0.004(4) -0.007(4) 0.015(4)
O2 0.141(6) 0.142(7) 0.058(4) -0.029(4) -0.004(4) 0.015(5)
C4 0.083(5) 0.074(5) 0.045(3) -0.004(3) 0.000(3) 0.001(4)
O17 0.170(8) 0.096(6) 0.128(7) 0.014(5) 0.017(6) 0.029(5)
C6 0.108(6) 0.042(4) 0.054(4) -0.003(3) -0.007(4) 0.010(4)
C8 0.090(5) 0.073(6) 0.055(4) 0.009(4) -0.010(4) -0.001(4)
O9 0.297(12) 0.061(4) 0.060(4) 0.000(3) 0.031(5) -0.006(5)
C10 0.092(5) 0.066(5) 0.050(4) -0.006(3) 0.006(4) 0.000(4)
O19 0.098(6) 0.163(9) 0.226(11) -0.098(8) 0.008(6) -0.030(5)
C12 0.096(6) 0.047(4) 0.059(4) 0.014(3) -0.001(4) 0.004(4)
O5 0.158(9) 0.105(9) 0.126(9) 0.000(7) -0.038(7) 0.058(7)
O21 0.137(7) 0.109(7) 0.177(9) -0.007(6) -0.047(6) 0.017(5)
C14 0.100(6) 0.084(6) 0.067(5) -0.010(4) 0.022(4) -0.003(5)
C16 0.094(6) 0.079(6) 0.060(5) 0.010(4) 0.008(4) 0.001(4)
C18 0.091(6) 0.072(5) 0.053(4) 0.010(4) 0.006(4) 0.015(4)
N2 0.076(5) 0.074(6) 0.045(4) 0.020(5) -0.005(4) -0.028(5)
C20 0.089(5) 0.110(5) 0.064(4) 0.014(4) 0.000(4) -0.017(5)
C22 0.095(5) 0.119(6) 0.073(5) 0.013(5) -0.002(5) -0.017(5)
C24 0.087(6) 0.105(6) 0.071(5) 0.019(5) -0.011(5) -0.022(6)
C26 0.084(6) 0.086(6) 0.061(5) 0.015(5) -0.013(5) -0.024(5)
C28 0.082(6) 0.070(5) 0.048(5) 0.015(4) -0.007(4) -0.022(5)
C30 0.101(6) 0.077(6) 0.071(5) 0.013(4) -0.013(5) -0.008(5)
C32 0.103(7) 0.094(7) 0.073(5) 0.026(5) -0.028(5) -0.007(5)
C34 0.095(6) 0.064(5) 0.057(4) 0.009(4) -0.010(4) 0.001(4)
C36 0.098(7) 0.094(7) 0.062(5) 0.002(4) 0.018(4) -0.004(5)
C9 0.139(9) 0.070(6) 0.074(6) -0.014(4) -0.033(6) 0.014(5)
C19 0.108(7) 0.080(7) 0.097(7) 0.029(5) -0.021(6) 0.012(5)
C5 0.124(8) 0.069(6) 0.083(6) 0.004(5) -0.058(6) -0.003(5)
C21 0.133(8) 0.103(8) 0.064(5) 0.013(5) -0.029(5) -0.040(6)
C11 0.107(7) 0.064(5) 0.084(6) 0.004(4) -0.016(5) 0.010(5)
C23 0.095(6) 0.079(6) 0.051(4) 0.003(4) -0.017(4) 0.000(4)
C3 0.107(7) 0.070(6) 0.078(6) 0.010(4) -0.027(5) -0.002(5)
C25 0.107(7) 0.100(7) 0.051(4) 0.007(4) -0.020(4) -0.007(5)
C13 0.150(12) 0.064(7) 0.174(13) -0.038(8) -0.100(11) 0.010(7)
C27 0.148(10) 0.069(7) 0.119(9) -0.037(6) -0.064(8) 0.016(7)
C7 0.131(9) 0.087(8) 0.125(9) 0.006(7) -0.069(8) -0.018(7)
C29 0.105(8) 0.059(7) 0.059(7) 0.014(6) -0.004(6) -0.026(7)
O11 0.175(9) 0.152(8) 0.097(7) -0.003(7) -0.032(7) 0.044(8)
O23 0.192(9) 0.124(8) 0.115(8) -0.014(7) -0.035(8) 0.064(7)
O3 0.225(10) 0.138(8) 0.150(9) 0.013(8) 0.004(8) 0.033(8)
C15 0.084(8) 0.128(9) 0.055(6) 0.006(7) 0.011(6) 0.001(7)
N5 0.097(5) 0.116(7) 0.069(5) 0.014(6) -0.004(5) -0.009(6)
C31 0.100(6) 0.128(7) 0.075(6) 0.008(6) 0.005(5) -0.005(6)
C2 0.106(7) 0.131(7) 0.086(6) 0.007(6) 0.005(6) -0.010(6)
C33 0.103(6) 0.128(7) 0.083(6) 0.011(6) 0.004(5) -0.018(6)
C17 0.098(5) 0.121(6) 0.077(5) 0.012(5) -0.003(5) -0.017(5)
C35 0.094(5) 0.107(5) 0.071(4) 0.013(4) -0.009(4) -0.022(4)
O25 0.179(11) 0.120(11) 0.117(10) 0.008(9) -0.037(9) 0.073(10)
Cl3 0.179(7) 0.123(6) 0.113(6) -0.007(5) -0.037(5) 0.064(6)
O13 0.203(11) 0.138(10) 0.129(10) -0.016(9) -0.011(10) 0.042(10)
O27 0.181(10) 0.123(9) 0.126(10) 0.019(9) -0.045(10) 0.063(9)
O7 0.193(11) 0.129(10) 0.127(10) -0.015(9) -0.049(10) 0.045(9)
O14A 0.087(12) 0.023(5) 0.041(8) -0.003(5) -0.024(7) 0.006(6)
C37 0.18(3) 0.107(19) 0.064(14) 0.038(13) -0.027(16) -0.08(2)

loop_
_atom_type_symbol
_atom_type_description
_atom_type_scat_dispersion_real
_atom_type_scat_dispersion_imag
_atom_type_scat_source
C C 0.0181 0.0091 'International Tables Vol C Tables 4.2.6.8 and 6.1.1.4'
H H 0.0000 0.0000 'International Tables Vol C Tables 4.2.6.8 and 6.1.1.4'
Cl Cl 0.3639 0.7018 'International Tables Vol C Tables 4.2.6.8 and 6.1.1.4'
Dy Dy -9.8046 9.8477 'International Tables Vol C Tables 4.2.6.8 and 6.1.1.4'
Fe Fe -1.1336 3.1974 'International Tables Vol C Tables 4.2.6.8 and 6.1.1.4'
N N 0.0311 0.0180 'International Tables Vol C Tables 4.2.6.8 and 6.1.1.4'
O O 0.0492 0.0322 'International Tables Vol C Tables 4.2.6.8 and 6.1.1.4'

loop_
_geom_angle_atom_site_label_1
_geom_angle_atom_site_label_2
_geom_angle_atom_site_label_3
_geom_angle
_geom_angle_site_symmetry_1
_geom_angle_site_symmetry_3
_geom_angle_publ_flag
Fe2 Dy1 Fe1 94.68(3) . . ?
O1 Dy1 Fe1 33.56(11) . . ?
O1 Dy1 Fe2 77.46(12) . . ?
O4 Dy1 Fe1 98.91(11) 3_666 . ?
O4 Dy1 Fe2 35.21(11) 3_666 . ?
O4 Dy1 O1 68.21(15) 3_666 . ?
O4 Dy1 O22 128.81(18) 3_666 . ?
O4 Dy1 O29 144.30(18) 3_666 . ?
O6 Dy1 Fe1 33.50(11) . . ?
O6 Dy1 Fe2 110.31(13) . . ?
O6 Dy1 O1 67.06(15) . . ?
O6 Dy1 O4 128.77(16) . 3_666 ?
O6 Dy1 O38 96.57(18) . 3_666 ?
O6 Dy1 O16 152.65(18) . . ?
O6 Dy1 O37 84.81(19) . . ?
O6 Dy1 O22 77.10(17) . . ?
O6 Dy1 O29 82.9(2) . . ?
O38 Dy1 Fe1 79.89(13) 3_666 . ?
O38 Dy1 Fe2 121.16(13) 3_666 . ?
O38 Dy1 O1 66.32(16) 3_666 . ?
O38 Dy1 O4 87.30(17) 3_666 3_666 ?
O38 Dy1 O16 96.98(19) 3_666 . ?
O38 Dy1 O22 138.50(19) 3_666 . ?
O38 Dy1 O29 71.05(19) 3_666 . ?
O16 Dy1 Fe1 173.84(14) . . ?
O16 Dy1 Fe2 82.36(16) . . ?
O16 Dy1 O1 140.29(18) . . ?
O16 Dy1 O4 75.55(18) . 3_666 ?
O16 Dy1 O22 77.00(19) . . ?
O16 Dy1 O29 79.2(2) . . ?
O37 Dy1 Fe1 84.64(13) . . ?
O37 Dy1 Fe2 33.29(14) . . ?
O37 Dy1 O1 85.87(16) . . ?
O37 Dy1 O4 68.29(18) . 3_666 ?
O37 Dy1 O38 148.65(18) . 3_666 ?
O37 Dy1 O16 95.6(2) . . ?
O37 Dy1 O22 72.46(19) . . ?
O37 Dy1 O29 139.76(19) . . ?
O22 Dy1 Fe1 108.87(13) . . ?
O22 Dy1 Fe2 98.99(14) . . ?
O22 Dy1 O1 139.56(16) . . ?
O22 Dy1 O29 67.48(19) . . ?
O29 Dy1 Fe1 104.54(16) . . ?
O29 Dy1 Fe2 159.18(15) . . ?
O29 Dy1 O1 123.21(19) . . ?
O1 Fe1 Dy1 46.23(13) . . ?
O1 Fe1 O6 86.5(2) . . ?
O1 Fe1 O12 102.2(2) . . ?
O1 Fe1 O14B 83.5(7) . . ?
O1 Fe1 N1 97.0(2) . . ?
O1 Fe1 N4 163.8(2) . . ?
O1 Fe1 O14A 84.1(6) . . ?
O6 Fe1 Dy1 40.26(14) . . ?
O6 Fe1 O12 169.3(2) . . ?
O6 Fe1 O14B 98.1(8) . . ?
O6 Fe1 N1 107.1(2) . . ?
O6 Fe1 N4 77.4(2) . . ?
O6 Fe1 O14A 97.9(5) . . ?
O12 Fe1 Dy1 147.92(14) . . ?
O12 Fe1 O14B 77.0(8) . . ?
O12 Fe1 N1 78.2(2) . . ?
O12 Fe1 N4 93.6(2) . . ?
O12 Fe1 O14A 77.1(5) . . ?
O14B Fe1 Dy1 91.3(8) . . ?
O14B Fe1 N1 154.7(8) . . ?
O14B Fe1 N4 97.0(6) . . ?
N1 Fe1 Dy1 107.28(17) . . ?
N1 Fe1 N4 89.5(2) . . ?
N4 Fe1 Dy1 117.64(18) . . ?
O14A Fe1 Dy1 91.5(4) . . ?
O14A Fe1 N1 155.0(5) . . ?
O14A Fe1 N4 96.4(6) . . ?
O1 Fe4 Fe4 41.80(14) 3_666 3_666 ?
O1 Fe4 Fe4 44.11(13) . 3_666 ?
O1 Fe4 O1 85.91(18) . 3_666 ?
O1 Fe4 O4 103.74(18) 3_666 3_666 ?
O1 Fe4 O4 85.56(19) . 3_666 ?
O1 Fe4 O8 103.4(2) . . ?
O1 Fe4 O14B 152.6(8) . 3_666 ?
O1 Fe4 O14B 77.2(8) 3_666 3_666 ?
O4 Fe4 Fe4 96.55(15) 3_666 3_666 ?
O4 Fe4 O14B 77.8(7) 3_666 3_666 ?
O8 Fe4 Fe4 147.45(16) . 3_666 ?
O8 Fe4 O1 170.6(2) . 3_666 ?
O8 Fe4 O4 79.0(2) . 3_666 ?
O8 Fe4 O14B 94.8(8) . 3_666 ?
O38 Fe4 Fe4 92.11(16) . 3_666 ?
O38 Fe4 O1 100.6(2) . . ?
O38 Fe4 O1 82.90(18) . 3_666 ?
O38 Fe4 O4 171.3(2) . 3_666 ?
O38 Fe4 O8 93.6(2) . . ?
O38 Fe4 O14B 98.6(7) . 3_666 ?
O4 Fe2 Dy1 43.14(14) 3_666 . ?
O4 Fe2 O26 82.3(2) 3_666 . ?
O4 Fe2 N6 156.9(2) 3_666 . ?
O4 Fe2 N3 111.4(2) 3_666 . ?
O8 Fe2 Dy1 95.40(16) . . ?
O8 Fe2 O4 80.24(19) . 3_666 ?
O8 Fe2 O26 92.9(2) . . ?
O8 Fe2 N6 76.7(2) . . ?
O8 Fe2 N3 163.5(3) . . ?
O37 Fe2 Dy1 40.91(15) . . ?
O37 Fe2 O4 83.8(2) . 3_666 ?
O37 Fe2 O8 102.0(2) . . ?
O37 Fe2 O26 157.5(3) . . ?
O37 Fe2 N6 100.0(2) . . ?
O37 Fe2 N3 91.2(3) . . ?
O26 Fe2 Dy1 121.70(17) . . ?
O26 Fe2 N6 99.7(2) . . ?
O26 Fe2 N3 77.7(3) . . ?
N6 Fe2 Dy1 138.36(18) . . ?
N3 Fe2 Dy1 101.1(2) . . ?
N3 Fe2 N6 91.4(3) . . ?
O4 Fe3 O12 97.5(2) . . ?
O4 Fe3 O14B 81.9(6) . . ?
O4 Fe3 O26 82.3(2) . 3_666 ?
O4 Fe3 N2 169.1(3) . . ?
O4 Fe3 O14A 82.4(6) . . ?
O12 Fe3 O14B 74.8(8) . . ?
O12 Fe3 O26 164.4(2) . 3_666 ?
O12 Fe3 N2 93.5(3) . . ?
O12 Fe3 O14A 76.1(5) . . ?
O26 Fe3 O14B 89.8(8) 3_666 . ?
O26 Fe3 N2 87.3(3) 3_666 . ?
O26 Fe3 O14A 88.4(6) 3_666 . ?
O28 Fe3 O4 97.1(2) . . ?
O28 Fe3 O12 96.3(2) . . ?
O28 Fe3 O14B 170.8(8) . . ?
O28 Fe3 O26 99.2(3) . 3_666 ?
O28 Fe3 N2 81.3(3) . . ?
O28 Fe3 N5 101.8(5) . . ?
O28 Fe3 O14A 172.2(6) . . ?
N5 Fe3 O4 158.8(4) . . ?
N5 Fe3 O12 89.9(4) . . ?
N5 Fe3 O14B 80.9(7) . . ?
N5 Fe3 O26 85.4(4) . 3_666 ?
O14A Fe3 N2 100.7(7) . . ?
O20 Cl1 O17 105.8(4) . . ?
O2 Cl1 O20 110.1(5) . . ?
O2 Cl1 O17 104.9(5) . . ?
O19 Cl1 O20 111.9(5) . . ?
O19 Cl1 O2 119.1(6) . . ?
O19 Cl1 O17 103.8(7) . . ?
O24 Cl4 O15 111.5(4) . . ?
O24 Cl4 O21 107.6(5) . . ?
O9 Cl4 O24 111.8(4) . . ?
O9 Cl4 O15 111.0(5) . . ?
O9 Cl4 O21 106.5(7) . . ?
O21 Cl4 O15 108.2(5) . . ?
O5 Cl2 O23 112.0(14) . . ?
O5 Cl2 O3 110.2(12) . . ?
O11 Cl2 O5 102.7(15) . . ?
O11 Cl2 O23 109.3(11) . . ?
O11 Cl2 O3 110.9(15) . . ?
O3 Cl2 O23 111.4(17) . . ?
Fe1 O1 Dy1 100.21(18) . . ?
Fe1 O1 Fe4 147.9(3) . . ?
Fe1 O1 Fe4 103.8(2) . 3_666 ?
Fe4 O1 Dy1 100.43(18) 3_666 . ?
Fe4 O1 Dy1 102.50(19) . . ?
Fe4 O1 Fe4 94.10(18) . 3_666 ?
Fe4 O4 Dy1 103.6(2) 3_666 3_666 ?
Fe2 O4 Dy1 101.65(18) 3_666 3_666 ?
Fe2 O4 Fe4 98.18(19) 3_666 3_666 ?
Fe3 O4 Dy1 141.8(2) . 3_666 ?
Fe3 O4 Fe4 104.6(2) . 3_666 ?
Fe3 O4 Fe2 99.2(2) . 3_666 ?
Fe1 O6 Dy1 106.2(2) . . ?
C10 O6 Dy1 131.4(4) . . ?
C10 O6 Fe1 121.7(5) . . ?
Fe4 O8 Fe2 102.5(2) . . ?
C1 O8 Fe4 135.7(4) . . ?
C1 O8 Fe2 121.6(4) . . ?
Dy1 O38 H38 124.9 3_666 . ?
Fe4 O38 Dy1 110.3(2) . 3_666 ?
Fe4 O38 H38 124.9 . . ?
Fe1 O12 Fe3 107.2(2) . . ?
C6 O12 Fe1 118.4(4) . . ?
C6 O12 Fe3 129.3(4) . . ?
Fe1 O14B Fe4 95.1(11) . 3_666 ?
Fe1 O14B Fe3 100.9(12) . . ?
Fe3 O14B Fe4 95.7(9) . 3_666 ?
C15 O14B Fe1 124.6(15) . . ?
C15 O14B Fe3 113.9(18) . . ?
Dy1 O16 H16A 110.5 . . ?
Dy1 O16 H16B 110.0 . . ?
H16A O16 H16B 103.6 . . ?
Dy1 O37 H37 127.1 . . ?
Fe2 O37 Dy1 105.8(2) . . ?
Fe2 O37 H37 127.1 . . ?
Dy1 O22 H22A 117.0 . . ?
Dy1 O22 H22B 116.6 . . ?
H22A O22 H22B 96.8 . . ?
Fe2 O26 Fe3 94.9(3) . 3_666 ?
C21 O26 Fe2 116.3(5) . . ?
C21 O26 Fe3 122.3(6) . 3_666 ?
C29 O28 Fe3 114.3(11) . . ?
C37 O28 Fe3 136.1(16) . . ?
C12 N1 Fe1 115.3(5) . . ?
C34 N1 Fe1 126.3(5) . . ?
C34 N1 C12 118.4(7) . . ?
C4 N4 Fe1 114.5(5) . . ?
C4 N4 C18 118.7(7) . . ?
C18 N4 Fe1 126.8(5) . . ?
Dy1 O29 H29A 112.3 . . ?
Dy1 O29 H29B 113.1 . . ?
H29A O29 H29B 101.1 . . ?
C8 N6 Fe2 114.7(5) . . ?
C23 N6 Fe2 127.1(6) . . ?
C23 N6 C8 118.1(7) . . ?
C9 N3 Fe2 127.5(7) . . ?
C9 N3 C5 119.3(9) . . ?
C5 N3 Fe2 113.2(6) . . ?
O8 C1 H1A 109.8 . . ?
O8 C1 H1B 109.8 . . ?
O8 C1 C8 109.6(7) . . ?
H1A C1 H1B 108.2 . . ?
C8 C1 H1A 109.8 . . ?
C8 C1 H1B 109.8 . . ?
N4 C4 C10 114.7(7) . . ?
N4 C4 C14 120.7(8) . . ?
C14 C4 C10 124.6(8) . . ?
O12 C6 H6A 109.4 . . ?
O12 C6 H6B 109.4 . . ?
O12 C6 C12 111.3(6) . . ?
H6A C6 H6B 108.0 . . ?
C12 C6 H6A 109.4 . . ?
C12 C6 H6B 109.4 . . ?
N6 C8 C1 116.4(7) . . ?
N6 C8 C30 122.4(8) . . ?
C30 C8 C1 121.2(8) . . ?
O6 C10 C4 111.3(6) . . ?
O6 C10 H10A 109.4 . . ?
O6 C10 H10B 109.4 . . ?
C4 C10 H10A 109.4 . . ?
C4 C10 H10B 109.4 . . ?
H10A C10 H10B 108.0 . . ?
N1 C12 C6 114.1(7) . . ?
N1 C12 C11 121.7(8) . . ?
C11 C12 C6 124.1(8) . . ?
C4 C14 H14 120.3 . . ?
C36 C14 C4 119.5(9) . . ?
C36 C14 H14 120.3 . . ?
C18 C16 H16 120.0 . . ?
C36 C16 H16 120.0 . . ?
C36 C16 C18 119.9(9) . . ?
N4 C18 C16 121.2(8) . . ?
N4 C18 H18 119.4 . . ?
C16 C18 H18 119.4 . . ?
C20 N2 Fe3 129.8(5) . . ?
C20 N2 C28 120.0 . . ?
C28 N2 Fe3 109.9(5) . . ?
N2 C20 H20 120.0 . . ?
N2 C20 C22 120.0 . . ?
C22 C20 H20 120.0 . . ?
C20 C22 H22 120.0 . . ?
C24 C22 C20 120.0 . . ?
C24 C22 H22 120.0 . . ?
C22 C24 H24 120.0 . . ?
C22 C24 C26 120.0 . . ?
C26 C24 H24 120.0 . . ?
C24 C26 H26 120.0 . . ?
C24 C26 C28 120.0 . . ?
C28 C26 H26 120.0 . . ?
C26 C28 N2 120.0 . . ?
C29 C28 N2 117.5(13) . . ?
C29 C28 C26 122.4(13) . . ?
C8 C30 H30 121.2 . . ?
C32 C30 C8 117.7(10) . . ?
C32 C30 H30 121.2 . . ?
C30 C32 H32 119.3 . . ?
C25 C32 C30 121.3(9) . . ?
C25 C32 H32 119.3 . . ?
N1 C34 H34 118.7 . . ?
N1 C34 C3 122.5(8) . . ?
C3 C34 H34 118.7 . . ?
C14 C36 H36 120.1 . . ?
C16 C36 C14 119.9(8) . . ?
C16 C36 H36 120.1 . . ?
N3 C9 H9 118.7 . . ?
N3 C9 C27 122.7(13) . . ?
C27 C9 H9 118.7 . . ?
C11 C19 H19 120.1 . . ?
C11 C19 C3 119.7(9) . . ?
C3 C19 H19 120.1 . . ?
N3 C5 C21 117.2(8) . . ?
N3 C5 C7 122.1(12) . . ?
C7 C5 C21 120.7(12) . . ?
O26 C21 C5 107.8(9) . . ?
O26 C21 H21A 110.1 . . ?
O26 C21 H21B 110.1 . . ?
C5 C21 H21A 110.1 . . ?
C5 C21 H21B 110.1 . . ?
H21A C21 H21B 108.5 . . ?
C12 C11 H11 120.2 . . ?
C19 C11 C12 119.7(9) . . ?
C19 C11 H11 120.2 . . ?
N6 C23 H23 118.6 . . ?
N6 C23 C25 122.8(9) . . ?
C25 C23 H23 118.6 . . ?
C34 C3 C19 117.9(9) . . ?
C34 C3 H3 121.1 . . ?
C19 C3 H3 121.1 . . ?
C32 C25 C23 117.7(8) . . ?
C32 C25 H25 121.1 . . ?
C23 C25 H25 121.1 . . ?
C27 C13 H13 119.2 . . ?
C27 C13 C7 121.5(11) . . ?
C7 C13 H13 119.2 . . ?
C9 C27 H27 120.8 . . ?
C13 C27 C9 118.3(13) . . ?
C13 C27 H27 120.8 . . ?
C5 C7 H7 121.9 . . ?
C13 C7 C5 116.1(13) . . ?
C13 C7 H7 121.9 . . ?
O28 C29 H29C 108.2 . . ?
O28 C29 H29D 108.2 . . ?
C28 C29 O28 116(2) . . ?
C28 C29 H29C 108.2 . . ?
C28 C29 H29D 108.2 . . ?
H29C C29 H29D 107.4 . . ?
O14B C15 H15A 112.6 . . ?
O14B C15 H15B 112.6 . . ?
O14B C15 C31 95.7(16) . . ?
H15A C15 H15B 110.1 . . ?
C31 C15 H15A 112.6 . . ?
C31 C15 H15B 112.6 . . ?
C31 N5 Fe3 111.0(8) . . ?
C31 N5 C35 120.0 . . ?
C35 N5 Fe3 128.7(8) . . ?
N5 C31 C15 121.2(10) . . ?
C2 C31 C15 118.7(10) . . ?
C2 C31 N5 120.0 . . ?
C31 C2 H2 120.0 . . ?
C31 C2 C33 120.0 . . ?
C33 C2 H2 120.0 . . ?
C2 C33 H33 120.0 . . ?
C17 C33 C2 120.0 . . ?
C17 C33 H33 120.0 . . ?
C33 C17 H17 120.0 . . ?
C33 C17 C35 120.0 . . ?
C35 C17 H17 120.0 . . ?
N5 C35 H35 120.0 . . ?
C17 C35 N5 120.0 . . ?
C17 C35 H35 120.0 . . ?
O25 Cl3 O7 112(3) . . ?
O13 Cl3 O25 110(2) . . ?
O13 Cl3 O7 108(2) . . ?
O27 Cl3 O25 111(2) . . ?
O27 Cl3 O13 102(2) . . ?
O27 Cl3 O7 113(2) . . ?
Fe1 O14A Fe4 93.1(8) . 3_666 ?
Fe1 O14A Fe3 99.3(8) . . ?
Fe1 O14A H14A 120.9 . . ?
Fe4 O14A H14A 120.9 3_666 . ?
Fe3 O14A Fe4 95.2(8) . 3_666 ?
Fe3 O14A H14A 120.9 . . ?
O28 C37 H37A 109.5 . . ?
O28 C37 H37B 109.5 . . ?
O28 C37 H37C 109.5 . . ?
H37A C37 H37B 109.5 . . ?
H37A C37 H37C 109.5 . . ?
H37B C37 H37C 109.5 . . ?

loop_
_geom_bond_atom_site_label_1
_geom_bond_atom_site_label_2
_geom_bond_distance
_geom_bond_site_symmetry_2
_geom_bond_publ_flag
Dy1 Fe1 3.4121(11) . ?
Dy1 Fe2 3.3962(14) . ?
Dy1 O1 2.504(4) . ?
Dy1 O4 2.371(5) 3_666 ?
Dy1 O6 2.297(5) . ?
Dy1 O38 2.319(4) 3_666 ?
Dy1 O16 2.363(5) . ?
Dy1 O37 2.312(5) . ?
Dy1 O22 2.426(5) . ?
Dy1 O29 2.447(6) . ?
Fe1 O1 1.917(5) . ?
Fe1 O6 1.962(5) . ?
Fe1 O12 1.979(5) . ?
Fe1 O14B 2.04(3) . ?
Fe1 N1 2.111(6) . ?
Fe1 N4 2.153(6) . ?
Fe1 O14A 2.092(19) . ?
Fe4 Fe4 2.928(2) 3_666 ?
Fe4 O1 1.956(5) . ?
Fe4 O1 2.044(4) 3_666 ?
Fe4 O4 2.069(4) 3_666 ?
Fe4 O8 1.963(5) . ?
Fe4 O38 1.947(5) . ?
Fe4 O14B 2.18(2) 3_666 ?
Fe2 O4 1.999(5) 3_666 ?
Fe2 O8 1.981(5) . ?
Fe2 O37 1.937(6) . ?
Fe2 O26 2.024(6) . ?
Fe2 N6 2.168(6) . ?
Fe2 N3 2.157(7) . ?
Fe3 O4 1.956(5) . ?
Fe3 O12 2.003(5) . ?
Fe3 O14B 2.12(3) . ?
Fe3 O26 2.067(6) 3_666 ?
Fe3 O28 1.890(6) . ?
Fe3 N2 2.188(7) . ?
Fe3 N5 1.938(9) . ?
Fe3 O14A 2.112(16) . ?
Cl1 O20 1.408(6) . ?
Cl1 O2 1.391(7) . ?
Cl1 O17 1.465(8) . ?
Cl1 O19 1.345(8) . ?
Cl4 O24 1.404(6) . ?
Cl4 O15 1.427(7) . ?
Cl4 O9 1.393(7) . ?
Cl4 O21 1.428(10) . ?
Cl2 O5 1.432(19) . ?
Cl2 O11 1.405(18) . ?
Cl2 O23 1.48(2) . ?
Cl2 O3 1.46(2) . ?
O6 C10 1.380(9) . ?
O8 C1 1.417(9) . ?
O38 H38 0.9500 . ?
O12 C6 1.408(9) . ?
O14B C15 1.42(3) . ?
O16 H16A 0.8894 . ?
O16 H16B 0.8886 . ?
O37 H37 0.9500 . ?
O22 H22A 1.0352 . ?
O22 H22B 1.0308 . ?
O26 C21 1.430(11) . ?
O28 C29 1.55(2) . ?
O28 C37 1.27(3) . ?
N1 C12 1.357(10) . ?
N1 C34 1.350(10) . ?
N4 C4 1.349(10) . ?
N4 C18 1.352(10) . ?
O29 H29A 0.9409 . ?
O29 H29B 0.9433 . ?
N6 C8 1.341(11) . ?
N6 C23 1.330(10) . ?
N3 C9 1.329(13) . ?
N3 C5 1.336(14) . ?
C1 H1A 0.9900 . ?
C1 H1B 0.9900 . ?
C1 C8 1.496(11) . ?
C4 C10 1.510(11) . ?
C4 C14 1.394(11) . ?
C6 H6A 0.9900 . ?
C6 H6B 0.9900 . ?
C6 C12 1.507(11) . ?
C8 C30 1.388(12) . ?
C10 H10A 0.9900 . ?
C10 H10B 0.9900 . ?
C12 C11 1.361(12) . ?
C14 H14 0.9500 . ?
C14 C36 1.357(13) . ?
C16 H16 0.9500 . ?
C16 C18 1.377(11) . ?
C16 C36 1.347(12) . ?
C18 H18 0.9500 . ?
N2 C20 1.3900 . ?
N2 C28 1.3900 . ?
C20 H20 0.9500 . ?
C20 C22 1.3900 . ?
C22 H22 0.9500 . ?
C22 C24 1.3900 . ?
C24 H24 0.9500 . ?
C24 C26 1.3900 . ?
C26 H26 0.9500 . ?
C26 C28 1.3900 . ?
C28 C29 1.33(3) . ?
C30 H30 0.9500 . ?
C30 C32 1.380(13) . ?
C32 H32 0.9500 . ?
C32 C25 1.340(14) . ?
C34 H34 0.9500 . ?
C34 C3 1.360(12) . ?
C36 H36 0.9500 . ?
C9 H9 0.9500 . ?
C9 C27 1.400(14) . ?
C19 H19 0.9500 . ?
C19 C11 1.356(14) . ?
C19 C3 1.406(14) . ?
C5 C21 1.529(16) . ?
C5 C7 1.422(14) . ?
C21 H21A 0.9900 . ?
C21 H21B 0.9900 . ?
C11 H11 0.9500 . ?
C23 H23 0.9500 . ?
C23 C25 1.404(12) . ?
C3 H3 0.9500 . ?
C25 H25 0.9500 . ?
C13 H13 0.9500 . ?
C13 C27 1.34(2) . ?
C13 C7 1.41(2) . ?
C27 H27 0.9500 . ?
C7 H7 0.9500 . ?
C29 H29C 0.9900 . ?
C29 H29D 0.9900 . ?
C15 H15A 0.9900 . ?
C15 H15B 0.9900 . ?
C15 C31 1.70(2) . ?
N5 C31 1.3900 . ?
N5 C35 1.3900 . ?
C31 C2 1.3900 . ?
C2 H2 0.9500 . ?
C2 C33 1.3900 . ?
C33 H33 0.9500 . ?
C33 C17 1.3900 . ?
C17 H17 0.9500 . ?
C17 C35 1.3900 . ?
C35 H35 0.9500 . ?
O25 Cl3 1.46(3) . ?
Cl3 O13 1.45(3) . ?
Cl3 O27 1.41(2) . ?
Cl3 O7 1.48(3) . ?
O14A H14A 1.0000 . ?
C37 H37A 0.9800 . ?
C37 H37B 0.9800 . ?
C37 H37C 0.9800 . ?

loop_
_geom_hbond_atom_site_label_D
_geom_hbond_atom_site_label_H
_geom_hbond_atom_site_label_A
_geom_hbond_distance_DH
_geom_hbond_distance_HA
_geom_hbond_distance_DA
_geom_hbond_angle_DHA
_geom_hbond_site_symmetry_A
_geom_hbond_publ_flag
O38 H38 O25 0.95 1.92 2.79(3) 150.5 3_666 yes
O16 H16A O9 0.89 2.00 2.821(8) 153.7 . yes
O16 H16B O28 0.89 1.89 2.583(9) 133.9 3_666 yes
O22 H22B O17 1.03 1.92 2.841(11) 147.3 . yes
O29 H29B O25 0.94 1.81 2.72(4) 159.7 . yes

loop_
_geom_torsion_atom_site_label_1
_geom_torsion_atom_site_label_2
_geom_torsion_atom_site_label_3
_geom_torsion_atom_site_label_4
_geom_torsion
_geom_torsion_site_symmetry_1
_geom_torsion_site_symmetry_2
_geom_torsion_site_symmetry_3
_geom_torsion_site_symmetry_4
_geom_torsion_publ_flag
Dy1 O6 C10 C4 -176.7(5) . . . . ?
Fe1 O6 C10 C4 -7.3(9) . . . . ?
Fe1 O12 C6 C12 -18.0(8) . . . . ?
Fe1 O14B C15 C31 83(2) . . . . ?
Fe1 N1 C12 C6 2.3(8) . . . . ?
Fe1 N1 C12 C11 179.9(7) . . . . ?
Fe1 N1 C34 C3 178.6(7) . . . . ?
Fe1 N4 C4 C10 0.7(8) . . . . ?
Fe1 N4 C4 C14 -179.1(6) . . . . ?
Fe1 N4 C18 C16 179.7(6) . . . . ?
Fe4 O8 C1 C8 174.8(5) . . . . ?
Fe4 O14B C15 C31 -153.8(15) 3_666 . . . ?
Fe2 O8 C1 C8 -12.5(9) . . . . ?
Fe2 O26 C21 C5 31.2(9) . . . . ?
Fe2 N6 C8 C1 -1.6(10) . . . . ?
Fe2 N6 C8 C30 177.7(7) . . . . ?
Fe2 N6 C23 C25 -177.7(7) . . . . ?
Fe2 N3 C9 C27 178.9(7) . . . . ?
Fe2 N3 C5 C21 2.4(10) . . . . ?
Fe2 N3 C5 C7 -178.9(7) . . . . ?
Fe3 O12 C6 C12 -169.3(5) . . . . ?
Fe3 O14B C15 C31 -40.5(16) . . . . ?
Fe3 O26 C21 C5 -84.0(8) 3_666 . . . ?
Fe3 O28 C29 C28 -6(2) . . . . ?
Fe3 N2 C20 C22 173.6(8) . . . . ?
Fe3 N2 C28 C26 -174.8(6) . . . . ?
Fe3 N2 C28 C29 6.8(15) . . . . ?
Fe3 N5 C31 C15 3.8(12) . . . . ?
Fe3 N5 C31 C2 -174.0(9) . . . . ?
Fe3 N5 C35 C17 172.9(10) . . . . ?
O4 Fe3 O28 C29 175.9(12) . . . . ?
O4 Fe3 O28 C37 -169(2) . . . . ?
O8 C1 C8 N6 8.4(11) . . . . ?
O8 C1 C8 C30 -170.9(8) . . . . ?
O12 Fe3 O28 C29 -85.7(12) . . . . ?
O12 Fe3 O28 C37 -71(2) . . . . ?
O12 C6 C12 N1 9.4(9) . . . . ?
O12 C6 C12 C11 -168.2(8) . . . . ?
O14B C15 C31 N5 24.9(17) . . . . ?
O14B C15 C31 C2 -157.2(13) . . . . ?
O26 Fe3 O28 C29 92.7(12) 3_666 . . . ?
O26 Fe3 O28 C37 107(2) 3_666 . . . ?
N1 C12 C11 C19 1.7(14) . . . . ?
N1 C34 C3 C19 1.4(14) . . . . ?
N4 C4 C10 O6 3.8(10) . . . . ?
N4 C4 C14 C36 -1.8(13) . . . . ?
N6 C8 C30 C32 -0.2(14) . . . . ?
N6 C23 C25 C32 1.0(14) . . . . ?
N3 C9 C27 C13 -0.9(16) . . . . ?
N3 C5 C21 O26 -20.9(11) . . . . ?
N3 C5 C7 C13 0.0(14) . . . . ?
C1 C8 C30 C32 179.1(9) . . . . ?
C4 N4 C18 C16 -0.8(12) . . . . ?
C4 C14 C36 C16 1.5(15) . . . . ?
C6 C12 C11 C19 179.1(9) . . . . ?
C8 N6 C23 C25 -1.2(13) . . . . ?
C8 C30 C32 C25 -0.1(15) . . . . ?
C10 C4 C14 C36 178.5(9) . . . . ?
C12 N1 C34 C3 -1.9(12) . . . . ?
C14 C4 C10 O6 -176.5(8) . . . . ?
C18 N4 C4 C10 -178.8(7) . . . . ?
C18 N4 C4 C14 1.4(12) . . . . ?
C18 C16 C36 C14 -0.9(15) . . . . ?
N2 Fe3 O28 C29 6.9(12) . . . . ?
N2 C20 C22 C24 0.0 . . . . ?
N2 C28 C29 O28 -2(2) . . . . ?
C20 N2 C28 C26 0.0 . . . . ?
C20 N2 C28 C29 -178.4(16) . . . . ?
C20 C22 C24 C26 0.0 . . . . ?
C22 C24 C26 C28 0.0 . . . . ?
C24 C26 C28 N2 0.0 . . . . ?
C24 C26 C28 C29 178.3(17) . . . . ?
C26 C28 C29 O28 -179.9(11) . . . . ?
C28 N2 C20 C22 0.0 . . . . ?
C30 C32 C25 C23 -0.3(15) . . . . ?
C34 N1 C12 C6 -177.3(7) . . . . ?
C34 N1 C12 C11 0.4(12) . . . . ?
C36 C16 C18 N4 0.6(13) . . . . ?
C9 N3 C5 C21 179.8(8) . . . . ?
C9 N3 C5 C7 -1.4(13) . . . . ?
C5 N3 C9 C27 1.9(14) . . . . ?
C21 C5 C7 C13 178.7(9) . . . . ?
C11 C19 C3 C34 0.7(15) . . . . ?
C23 N6 C8 C1 -178.5(8) . . . . ?
C23 N6 C8 C30 0.8(13) . . . . ?
C3 C19 C11 C12 -2.2(16) . . . . ?
C27 C13 C7 C5 1.0(16) . . . . ?
C7 C5 C21 O26 160.4(8) . . . . ?
C7 C13 C27 C9 -0.6(17) . . . . ?
C15 C31 C2 C33 -177.9(13) . . . . ?
N5 Fe3 O28 C37 20(2) . . . . ?
N5 C31 C2 C33 0.0 . . . . ?
C31 N5 C35 C17 0.0 . . . . ?
C31 C2 C33 C17 0.0 . . . . ?
C2 C33 C17 C35 0.0 . . . . ?
C33 C17 C35 N5 0.0 . . . . ?
C35 N5 C31 C15 177.9(13) . . . . ?
C35 N5 C31 C2 0.0 . . . . ?

loop_
_platon_squeeze_void_nr
_platon_squeeze_void_average_x
_platon_squeeze_void_average_y
_platon_squeeze_void_average_z
_platon_squeeze_void_volume
_platon_squeeze_void_count_electrons
_platon_squeeze_void_content
1 0.500 0.000 0.000 314 62 ' '
2 1.000 0.500 0.500 314 62 ' '
